data_1547848
loop_
_publ_author_name
'Fujii, K.'
'Shimada, K.'
'Yashima, M.'

_publ_section_title
;
 Crystal-structure and electron-density analyses of the perovskite-type
 oxynitrides BaNbO2N and SrNbO2N through synchrotron X-ray powder
 diffraction
;
_journal_name_full 'Journal of the Ceramic Society of Japan'
_journal_page_first 808
_journal_page_last 810
_journal_volume 125
_journal_year 2017
_chemical_formula_sum 'N Nb O2 Sr'
_chemical_name_common SrNbO2N
_space_group_IT_number 140
_space_group_name_H-M_alt 'I 4/m c m'
_symmetry_space_group_name_Hall '-I 4 2c'
_symmetry_space_group_name_H-M 'I 4/m c m'
_cell_angle_alpha 90
_cell_angle_beta 90
_cell_angle_gamma 90
_cell_formula_units_Z 4
_cell_length_a 5.71115(4)
_cell_length_b 5.71115(4)
_cell_length_c 8.10243(6)
_cell_volume 264.279(3)
_cod_data_source_file SrNbO2N.cif
_cod_data_source_block SrNbO2N
_cod_original_formula_sum 'Sr Nb O2 N'
_cod_database_code 1547848

loop_
_space_group_symop_operation_xyz
'x, y, z'
'-x, -y, -z'
'-x, -y, z'
'x, y, -z'
'-y, x, z'
'y, -x, -z'
'y, -x, z'
'-y, x, -z'
'-x, y, -z+1/2'
'x, -y, z+1/2'
'x, -y, -z+1/2'
'-x, y, z+1/2'
'y, x, -z+1/2'
'-y, -x, z+1/2'
'-y, -x, -z+1/2'
'y, x, z+1/2'
'x+1/2, y+1/2, z+1/2'
'-x+1/2, -y+1/2, -z+1/2'
'-x+1/2, -y+1/2, z+1/2'
'x+1/2, y+1/2, -z+1/2'
'-y+1/2, x+1/2, z+1/2'
'y+1/2, -x+1/2, -z+1/2'
'y+1/2, -x+1/2, z+1/2'
'-y+1/2, x+1/2, -z+1/2'
'-x+1/2, y+1/2, -z'
'x+1/2, -y+1/2, z'
'x+1/2, -y+1/2, -z'
'-x+1/2, y+1/2, z'
'y+1/2, x+1/2, -z'
'-y+1/2, -x+1/2, z'
'-y+1/2, -x+1/2, -z'
'y+1/2, x+1/2, z'

loop_
_atom_site_label
_atom_site_occupancy
_atom_site_fract_x
_atom_site_fract_y
_atom_site_fract_z
_atom_site_adp_type
_atom_site_U_iso_or_equiv
_atom_site_type_symbol
Sr 1.0 0.000000 0.500000 0.250000 Uiso 0.0105(4) Sr
Nb 1.0 0.500000 0.500000 0.500000 Uiso 0.0071(3) Nb
O1 0.6667 0.000000 0.000000 0.250000 Uiso 0.0201(14) O
N1 0.3333 0.000000 0.000000 0.250000 Uiso 0.0201(14) N
O2 0.6667 0.735(3) 0.235(3) 0.000000 Uiso 0.0201(14) O
N2 0.3333 0.735(3) 0.235(3) 0.000000 Uiso 0.0201(14) N
